data_1001633
loop_
_publ_author_name
'Pelloquin, D'
'Hervieu, M'
'Michel, C'
'Maignan, A'
'Raveau, B'

_publ_section_title
;
A new superconducting oxycarbonate Bi0.5 Hg0.5 Sr4 Cu2 (C O3) O7-d
;
_journal_coden_ASTM PHYCE6
_journal_name_full 'Physica C (Amsterdam) (152,1988-)'
_journal_page_first 215
_journal_page_last 224
_journal_paper_doi 10.1016/0921-4534(94)90074-4
_journal_volume 227
_journal_year 1994
_chemical_formula_structural
;
(Hg0.5 Bi0.5) Sr4 Cu2 ((C O3)0.955 Hg0.045) O6.855
;
_chemical_formula_sum 'C0.955 Bi0.5 Cu2 Hg0.545 O9.72 Sr4'
_chemical_name_systematic
;
Mercury bismuth strontium copper carbonate oxide (0.5/0.5/4/2/1/6.86)
;
_space_group_IT_number 123
_symmetry_cell_setting tetragonal
_symmetry_Int_Tables_number 123
_symmetry_space_group_name_Hall '-P 4 2'
_symmetry_space_group_name_H-M 'P 4/m m m'
_cell_angle_alpha 90
_cell_angle_beta 90
_cell_angle_gamma 90
_cell_formula_units_Z 1
_cell_length_a 3.8265(1)
_cell_length_b 3.8265(1)
_cell_length_c 16.4742(6)
_cell_volume 241.2
_refine_ls_R_factor_all 0.069
_cod_depositor_comments
;
 Correcting the summary chemical formula by changing it from
 'Bi0.5 Cu2 Hg0.545 O9.72 Sr4' to 'C0.955 Bi0.5 Cu2 Hg0.545 O9.72 Sr4'.

 Antanas Vaitkus,
 2018-07-07
;
_cod_original_formula_sum 'Bi.5 Cu2 Hg.545 O9.72 Sr4'
_cod_database_code 1001633

loop_
_symmetry_equiv_pos_as_xyz
x,y,z
-x,-y,z
-x,y,z
x,-y,z
-y,x,z
y,-x,z
y,x,z
-y,-x,z
-x,-y,-z
x,y,-z
x,-y,-z
-x,y,-z
y,-x,-z
-y,x,-z
-y,-x,-z
y,x,-z

loop_
_atom_site_label
_atom_site_type_symbol
_atom_site_symmetry_multiplicity
_atom_site_Wyckoff_symbol
_atom_site_fract_x
_atom_site_fract_y
_atom_site_fract_z
_atom_site_occupancy
_atom_site_attached_hydrogens
_atom_site_calc_flag
Hg1 Hg2+ 1 a 0. 0. 0. 0.5 0 d
Bi1 Bi3+ 1 a 0. 0. 0. 0.5 0 d
Sr1 Sr2+ 2 h 0.5 0.5 0.1579(3) 1. 0 d
Sr2 Sr2+ 2 h 0.5 0.5 0.3714(3) 1. 0 d
Cu1 Cu3+ 2 g 0. 0. 0.2643(3) 1. 0 d
C1 C4+ 1 b 0. 0. 0.5 0.955(5) 0 d
Hg2 Hg2+ 1 b 0. 0. 0.5 0.045(5) 0 d
O1 O2- 1 c 0.5 0.5 0. 0.72(4) 0 d
O2 O2- 2 g 0. 0. 0.118(1) 1. 0 d
O3 O2- 8 s 0.151(9) 0. 0.425(1) 0.25 0 d
O4 O2- 4 m 0.675(8) 0. 0.5 0.25 0 d
O5 O2- 4 i 0.5 0. 0.2721(8) 1. 0 d

loop_
_atom_type_symbol
_atom_type_oxidation_number
Hg2+ 2.000
Bi3+ 3.000
Sr2+ 2.000
Cu3+ 2.515
C4+ 4.000
O2- -2.000
